data_2240737
loop_
_publ_author_name
'Mohamed, Shaaban K.'
'Akkurt, Mehmet'
'Potgieter, Herman'
'Ali, Muizz'

_publ_section_title
;
 Crystal structure of 1<i>H</i>-imidazol-3-ium
 2-(1,3-dioxoisoindolin-2-yl)acetate
;
_journal_coeditor_code XU5807
_journal_issue 9
_journal_name_full 'Acta Crystallographica Section E'
_journal_page_first o979
_journal_page_last o980
_journal_paper_doi 10.1107/S1600536814017619
_journal_volume 70
_journal_year 2014
_chemical_formula_iupac 'C3 H5 N2 +, C10 H6 N O4 -'
_chemical_formula_moiety 'C3 H5 N2 +, C10 H6 N O4 -'
_chemical_formula_sum 'C13 H11 N3 O4'
_chemical_formula_weight 273.25
_chemical_name_systematic
;
1<i>H</i>-imidazol-3-ium (1,3-dioxoisoindolin-2-yl)acetate
;
_space_group_IT_number 14
_symmetry_cell_setting monoclinic
_symmetry_space_group_name_Hall '-P 2ybc'
_symmetry_space_group_name_H-M 'P 1 21/c 1'
_atom_sites_solution_hydrogens geom
_cell_angle_alpha 90
_cell_angle_beta 100.955(7)
_cell_angle_gamma 90
_cell_formula_units_Z 4
_cell_length_a 9.8750(7)
_cell_length_b 18.0543(15)
_cell_length_c 7.0942(5)
_cell_measurement_reflns_used 1373
_cell_measurement_temperature 150.02(11)
_cell_measurement_theta_max 27.3530
_cell_measurement_theta_min 3.9580
_cell_volume 1241.75(16)
_computing_cell_refinement 'CrysAlis PRO (Agilent, 2013)'
_computing_data_collection 'CrysAlis PRO (Agilent, 2013)'
_computing_data_reduction 'CrysAlis PRO (Agilent, 2013)'
_computing_molecular_graphics 'ORTEP-3 for Windows (Farrugia, 2012) and PLATON (Spek, 2009)'
_computing_publication_material 'PLATON (Spek, 2009)'
_computing_structure_refinement 'SHELXL2013 (Sheldrick, 2008)'
_computing_structure_solution 'SHELXS2013 (Sheldrick, 2008)'
_diffrn_ambient_temperature 150.02(11)
_diffrn_detector_area_resol_mean 8.0714
_diffrn_measured_fraction_theta_full 0.987
_diffrn_measured_fraction_theta_max 0.824
_diffrn_measurement_device_type 'Agilent SuperNova, Single source at offset, Eos'
_diffrn_measurement_method '\w scans'
_diffrn_radiation_monochromator mirror
_diffrn_radiation_source 'SuperNova (Mo) X-ray Source'
_diffrn_radiation_type 'Mo K\a'
_diffrn_radiation_wavelength 0.7107
_diffrn_reflns_av_R_equivalents 0.0280
_diffrn_reflns_av_sigmaI/netI 0.0652
_diffrn_reflns_limit_h_max 12
_diffrn_reflns_limit_h_min -12
_diffrn_reflns_limit_k_max 23
_diffrn_reflns_limit_k_min -9
_diffrn_reflns_limit_l_max 5
_diffrn_reflns_limit_l_min -9
_diffrn_reflns_number 4781
_diffrn_reflns_reduction_process
;
;
_diffrn_reflns_theta_full 25.24
_diffrn_reflns_theta_max 29.13
_diffrn_reflns_theta_min 3.08
_exptl_absorpt_coefficient_mu 0.111
_exptl_absorpt_correction_T_max 1.00000
_exptl_absorpt_correction_T_min 0.85889
_exptl_absorpt_correction_type multi-scan
_exptl_absorpt_process_details '(CrysAlis PRO; Agilent, 2013)'
_exptl_crystal_colour colourless
_exptl_crystal_density_diffrn 1.462
_exptl_crystal_density_method 'Not Measured'
_exptl_crystal_description Block
_exptl_crystal_F_000 568
_exptl_crystal_size_max 0.09
_exptl_crystal_size_mid 0.02
_exptl_crystal_size_min 0.02
_refine_diff_density_max 0.258
_refine_diff_density_min -0.256
_refine_ls_extinction_method none
_refine_ls_goodness_of_fit_ref 1.063
_refine_ls_hydrogen_treatment mixed
_refine_ls_matrix_type full
_refine_ls_number_parameters 189
_refine_ls_number_reflns 2756
_refine_ls_number_restraints 0
_refine_ls_restrained_S_all 1.063
_refine_ls_R_factor_all 0.0789
_refine_ls_R_factor_gt 0.0527
_refine_ls_shift/su_max 0.000
_refine_ls_shift/su_mean 0.000
_refine_ls_structure_factor_coef Fsqd
_refine_ls_weighting_details 'w=1/[\s^2^(Fo^2^)+(0.0327P)^2^+0.2765P] where P=(Fo^2^+2Fc^2^)/3'
_refine_ls_weighting_scheme calc
_refine_ls_wR_factor_gt 0.0988
_refine_ls_wR_factor_ref 0.1179
_reflns_number_gt 1993
_reflns_number_total 2756
_reflns_threshold_expression I>2\s(I)
_cod_data_source_file xu5807sup1.cif
_cod_data_source_block I
_cod_original_sg_symbol_H-M 'P 21/c'
_cod_database_code 2240737
_cod_database_fobs_code 2240737

loop_
_symmetry_equiv_pos_site_id
_symmetry_equiv_pos_as_xyz
1 x,y,z
2 -x,1/2+y,1/2-z
3 -x,-y,-z
4 x,1/2-y,1/2+z

loop_
_atom_site_aniso_label
_atom_site_aniso_U_11
_atom_site_aniso_U_22
_atom_site_aniso_U_33
_atom_site_aniso_U_12
_atom_site_aniso_U_13
_atom_site_aniso_U_23
O1 0.0257(8) 0.0262(9) 0.0296(8) -0.0052(7) 0.0014(6) -0.0001(7)
O2 0.0293(8) 0.0287(10) 0.0353(9) -0.0110(7) 0.0026(6) 0.0010(7)
O3 0.0450(10) 0.0266(10) 0.0218(8) 0.0109(8) 0.0074(7) 0.0055(7)
O4 0.0313(8) 0.0196(9) 0.0195(7) 0.0062(7) 0.0040(6) 0.0007(6)
N1 0.0209(8) 0.0159(10) 0.0235(9) 0.0004(7) 0.0038(7) -0.0011(7)
C1 0.0241(10) 0.0227(12) 0.0191(10) 0.0015(9) 0.0080(8) 0.0019(9)
C2 0.0248(11) 0.0383(15) 0.0259(11) 0.0047(11) 0.0083(9) 0.0046(10)
C3 0.0383(14) 0.0365(16) 0.0308(13) 0.0171(12) 0.0130(10) 0.0083(11)
C4 0.0523(15) 0.0262(14) 0.0280(12) 0.0147(12) 0.0168(11) 0.0067(11)
C5 0.0395(13) 0.0205(13) 0.0209(11) -0.0008(10) 0.0090(9) -0.0030(9)
C6 0.0270(11) 0.0205(12) 0.0164(10) 0.0007(9) 0.0091(8) -0.0002(9)
C7 0.0237(10) 0.0199(12) 0.0174(10) -0.0018(9) 0.0069(8) -0.0009(9)
C8 0.0211(10) 0.0267(13) 0.0191(10) -0.0018(9) 0.0057(8) 0.0015(9)
C9 0.0257(11) 0.0199(12) 0.0233(11) 0.0017(9) 0.0039(8) 0.0016(9)
C10 0.0217(10) 0.0206(12) 0.0206(10) -0.0034(9) 0.0025(8) 0.0003(9)
N2 0.0241(9) 0.0260(11) 0.0190(9) 0.0016(8) 0.0061(7) 0.0021(8)
N3 0.0245(9) 0.0233(11) 0.0184(9) 0.0000(8) 0.0038(7) 0.0003(8)
C11 0.0223(10) 0.0240(12) 0.0212(11) 0.0017(9) 0.0025(8) 0.0007(9)
C12 0.0225(10) 0.0234(13) 0.0285(12) 0.0052(9) 0.0079(8) 0.0010(10)
C13 0.0236(11) 0.0208(13) 0.0289(12) 0.0059(9) 0.0033(9) 0.0057(9)

loop_
_atom_site_type_symbol
_atom_site_label
_atom_site_fract_x
_atom_site_fract_y
_atom_site_fract_z
_atom_site_U_iso_or_equiv
_atom_site_thermal_displace_type
_atom_site_calc_flag
_atom_site_refinement_flags
_atom_site_occupancy
O O1 0.16235(14) 0.29586(8) -0.05484(19) 0.0277(5) Uani d . 1.000
O O2 0.54966(15) 0.42729(9) 0.1952(2) 0.0316(5) Uani d . 1.000
O O3 0.24304(16) 0.45939(9) 0.33073(19) 0.0310(5) Uani d . 1.000
O O4 0.14750(14) 0.54438(8) 0.11691(18) 0.0236(5) Uani d . 1.000
N N1 0.33840(16) 0.37710(10) 0.0589(2) 0.0202(5) Uani d . 1.000
C C1 0.5087(2) 0.29370(12) 0.1790(3) 0.0215(6) Uani d . 1.000
C C2 0.6297(2) 0.25882(14) 0.2609(3) 0.0292(7) Uani d . 1.000
C C3 0.6299(2) 0.18176(14) 0.2585(3) 0.0344(8) Uani d . 1.000
C C4 0.5146(3) 0.14112(14) 0.1752(3) 0.0343(8) Uani d . 1.000
C C5 0.3917(2) 0.17722(12) 0.0932(3) 0.0265(7) Uani d . 1.000
C C6 0.3923(2) 0.25360(12) 0.0988(3) 0.0207(6) Uani d . 1.000
C C7 0.2809(2) 0.30730(12) 0.0234(3) 0.0199(6) Uani d . 1.000
C C8 0.4768(2) 0.37384(13) 0.1526(3) 0.0221(6) Uani d . 1.000
C C9 0.2655(2) 0.44563(12) 0.0027(3) 0.0231(7) Uani d . 1.000
C C10 0.2159(2) 0.48474(12) 0.1675(3) 0.0212(6) Uani d . 1.000
N N2 0.90678(17) 0.40848(10) 0.2486(2) 0.0228(6) Uani d . 1.000
N N3 0.91310(17) 0.40494(10) 0.5539(2) 0.0221(6) Uani d . 1.000
C C11 0.8627(2) 0.44091(13) 0.3939(3) 0.0227(6) Uani d . 1.000
C C12 0.9894(2) 0.34962(12) 0.3193(3) 0.0244(7) Uani d . 1.000
C C13 0.9924(2) 0.34743(12) 0.5102(3) 0.0247(7) Uani d . 1.000
H H2 0.70950 0.28620 0.31660 0.0350 Uiso c RU 1.000
H H3 0.71140 0.15610 0.31560 0.0410 Uiso c RU 1.000
H H4 0.51900 0.08860 0.17370 0.0410 Uiso c RU 1.000
H H5 0.31170 0.15030 0.03640 0.0320 Uiso c RU 1.000
H H9A 0.18490 0.43490 -0.09980 0.0280 Uiso c RU 1.000
H H9B 0.32720 0.47940 -0.05150 0.0280 Uiso c RU 1.000
H H2N 0.885(3) 0.4263(15) 0.114(4) 0.061(8) Uiso d . 1.000
H H3N 0.894(2) 0.4211(13) 0.677(3) 0.040(7) Uiso d . 1.000
H H11 0.80430 0.48310 0.38420 0.0270 Uiso c RU 1.000
H H12 1.03540 0.31680 0.24770 0.0290 Uiso c RU 1.000
H H13 1.04070 0.31250 0.59820 0.0300 Uiso c RU 1.000

loop_
_atom_type_symbol
_atom_type_description
_atom_type_scat_dispersion_real
_atom_type_scat_dispersion_imag
_atom_type_scat_source
C C 0.0033 0.0016 ' International Tables Vol C Tables 4.2.6.8 and 6.1.1.4'
H H 0.0000 0.0000 ' International Tables Vol C Tables 4.2.6.8 and 6.1.1.4'
N N 0.0061 0.0033 ' International Tables Vol C Tables 4.2.6.8 and 6.1.1.4'
O O 0.0106 0.0060 ' International Tables Vol C Tables 4.2.6.8 and 6.1.1.4'

loop_
_geom_angle_atom_site_label_1
_geom_angle_atom_site_label_2
_geom_angle_atom_site_label_3
_geom_angle
_geom_angle_publ_flag
C7 N1 C8 112.13(17) no
C7 N1 C9 124.17(16) no
C8 N1 C9 123.69(18) no
C11 N2 C12 108.47(16) no
C11 N3 C13 108.44(16) no
C12 N2 H2N 127.4(16) no
C11 N2 H2N 124.1(16) no
C13 N3 H3N 130.3(13) no
C11 N3 H3N 121.2(13) no
C2 C1 C8 130.2(2) no
C6 C1 C8 108.52(18) no
C2 C1 C6 121.3(2) no
C1 C2 C3 117.1(2) no
C2 C3 C4 122.1(2) no
C3 C4 C5 120.4(2) no
C4 C5 C6 117.0(2) no
C1 C6 C5 122.19(19) no
C1 C6 C7 107.83(18) no
C5 C6 C7 129.97(19) no
N1 C7 C6 106.14(17) no
O1 C7 N1 124.34(19) no
O1 C7 C6 129.5(2) no
N1 C8 C1 105.36(18) no
O2 C8 C1 130.18(19) no
O2 C8 N1 124.5(2) no
N1 C9 C10 113.57(17) no
O3 C10 O4 125.81(19) no
O3 C10 C9 120.46(19) no
O4 C10 C9 113.72(17) no
C3 C2 H2 121.00 no
C1 C2 H2 121.00 no
C2 C3 H3 119.00 no
C4 C3 H3 119.00 no
C3 C4 H4 120.00 no
C5 C4 H4 120.00 no
C4 C5 H5 122.00 no
C6 C5 H5 122.00 no
C10 C9 H9A 109.00 no
N1 C9 H9B 109.00 no
H9A C9 H9B 108.00 no
N1 C9 H9A 109.00 no
C10 C9 H9B 109.00 no
N2 C11 N3 108.95(19) no
N2 C12 C13 106.68(18) no
N3 C13 C12 107.47(18) no
N2 C11 H11 126.00 no
N3 C11 H11 126.00 no
N2 C12 H12 127.00 no
C13 C12 H12 127.00 no
N3 C13 H13 126.00 no
C12 C13 H13 126.00 no

loop_
_geom_bond_atom_site_label_1
_geom_bond_atom_site_label_2
_geom_bond_distance
_geom_bond_publ_flag
O1 C7 1.214(2) no
O2 C8 1.207(3) no
O3 C10 1.227(3) no
O4 C10 1.285(3) no
N1 C7 1.386(3) no
N1 C8 1.403(3) no
N1 C9 1.449(3) no
N2 C11 1.329(3) no
N2 C12 1.375(3) no
N3 C11 1.320(3) no
N3 C13 1.371(3) no
N2 H2N 0.99(3) no
N3 H3N 0.97(2) no
C1 C8 1.485(3) no
C1 C2 1.378(3) no
C1 C6 1.386(3) no
C2 C3 1.391(4) no
C3 C4 1.389(3) no
C4 C5 1.403(3) no
C5 C6 1.380(3) no
C6 C7 1.488(3) no
C9 C10 1.524(3) no
C2 H2 0.9500 no
C3 H3 0.9500 no
C4 H4 0.9500 no
C5 H5 0.9500 no
C9 H9A 0.9900 no
C9 H9B 0.9900 no
C12 C13 1.350(3) no
C11 H11 0.9500 no
C12 H12 0.9500 no
C13 H13 0.9500 no

loop_
_geom_hbond_atom_site_label_D
_geom_hbond_atom_site_label_H
_geom_hbond_atom_site_label_A
_geom_hbond_site_symmetry_A
_geom_hbond_distance_DH
_geom_hbond_distance_HA
_geom_hbond_distance_DA
_geom_hbond_angle_DHA
_geom_hbond_publ_flag
N2 H2N O4 3_665 0.99(3) 1.69(3) 2.6846(19) 178(4) yes
N3 H3N O3 3_666 0.97(2) 2.54(2) 3.087(2) 115.4(16) no
N3 H3N O4 3_666 0.97(2) 1.71(2) 2.680(2) 175(2) yes
C3 H3 O4 2_645 0.95 2.45 3.321(3) 153 yes
C5 H5 O3 4_554 0.95 2.48 3.266(3) 141 yes
C9 H9A O1 . 0.99 2.55 2.891(3) 100 no
C9 H9B O2 3_665 0.99 2.41 3.397(3) 172 yes
C11 H11 O3 3_666 0.95 2.40 2.987(3) 120 yes
C13 H13 O1 1_656 0.95 2.54 3.352(2) 143 yes
C2 H2 Cg4 1_555 0.95 2.87 3.805(2) 166 yes

loop_
_geom_torsion_atom_site_label_1
_geom_torsion_atom_site_label_2
_geom_torsion_atom_site_label_3
_geom_torsion_atom_site_label_4
_geom_torsion
_geom_torsion_publ_flag
C9 N1 C7 C6 178.15(17) no
C7 N1 C8 O2 178.4(2) no
C9 N1 C8 O2 -0.4(3) no
C7 N1 C8 C1 -0.3(2) no
C8 N1 C7 O1 179.48(19) no
C9 N1 C7 O1 -1.7(3) no
C8 N1 C7 C6 -0.7(2) no
C8 N1 C9 C10 -79.5(2) no
C9 N1 C8 C1 -179.10(17) no
C7 N1 C9 C10 101.9(2) no
C12 N2 C11 N3 -0.4(2) no
C11 N2 C12 C13 0.5(2) no
C13 N3 C11 N2 0.0(2) no
C11 N3 C13 C12 0.3(2) no
C2 C1 C8 O2 0.7(4) no
C2 C1 C8 N1 179.3(2) no
C2 C1 C6 C7 -179.89(19) no
C8 C1 C2 C3 -177.6(2) no
C2 C1 C6 C5 -1.2(3) no
C6 C1 C2 C3 0.3(3) no
C8 C1 C6 C7 -1.6(2) no
C8 C1 C6 C5 177.06(19) no
C6 C1 C8 O2 -177.4(2) no
C6 C1 C8 N1 1.2(2) no
C1 C2 C3 C4 0.9(3) no
C2 C3 C4 C5 -1.3(3) no
C3 C4 C5 C6 0.4(3) no
C4 C5 C6 C7 179.2(2) no
C4 C5 C6 C1 0.8(3) no
C1 C6 C7 O1 -178.8(2) no
C5 C6 C7 N1 -177.1(2) no
C1 C6 C7 N1 1.4(2) no
C5 C6 C7 O1 2.7(4) no
N1 C9 C10 O4 -177.97(17) no
N1 C9 C10 O3 2.7(3) no
N2 C12 C13 N3 -0.5(2) no
